data_1547626
loop_
_publ_author_name
'Osuka, Atsuhiro'
'Fujimoto, Keisuke'

_publ_section_title
;
 Effective stabilization of a planar phosphorus(III) center embedded in a
 porphyrin-based fused aromatic skeleton
;
_journal_name_full 'Chem. Sci.'
_journal_paper_doi 10.1039/C7SC03882H
_journal_year 2017
_chemical_formula_moiety 'C62 H57 N4 Ni O5 P S2, 0.5(C6 H14), C6, 0.5(C4 H8 O)'
_chemical_formula_sum 'C73 H68 N4 Ni O5.5 P S2'
_chemical_formula_weight 1243.11
_space_group_crystal_system monoclinic
_space_group_IT_number 15
_space_group_name_Hall '-C 2yc'
_space_group_name_H-M_alt 'C 1 2/c 1'
_symmetry_space_group_name_Hall '-C 2yc'
_symmetry_space_group_name_H-M 'C 1 2/c 1'
_atom_sites_solution_hydrogens geom
_audit_creation_method SHELXL-2014/7
_audit_update_record
;
2017-09-01 deposited with the CCDC.
2017-10-06 downloaded from the CCDC.
;
_cell_angle_alpha 90
_cell_angle_beta 109.086(5)
_cell_angle_gamma 90
_cell_formula_units_Z 8
_cell_length_a 28.316(5)
_cell_length_b 16.521(2)
_cell_length_c 32.462(6)
_cell_measurement_reflns_used 4691
_cell_measurement_temperature 93(2)
_cell_measurement_theta_max 68.2
_cell_measurement_theta_min 31.2
_cell_volume 14351(4)
_computing_structure_refinement 'SHELXL-2014/7 (Sheldrick, 2014)'
_diffrn_ambient_temperature 93(2)
_diffrn_detector_area_resol_mean 5.8140
_diffrn_measured_fraction_theta_full 0.986
_diffrn_measured_fraction_theta_max 0.985
_diffrn_measurement_device_type 'Rigaku XtaLAB P200'
_diffrn_measurement_method \w
_diffrn_radiation_type CuK\a
_diffrn_radiation_wavelength 1.54187
_diffrn_reflns_av_R_equivalents 0.0352
_diffrn_reflns_av_unetI/netI 0.0295
_diffrn_reflns_Laue_measured_fraction_full 0.986
_diffrn_reflns_Laue_measured_fraction_max 0.985
_diffrn_reflns_limit_h_max 34
_diffrn_reflns_limit_h_min -34
_diffrn_reflns_limit_k_max 19
_diffrn_reflns_limit_k_min -19
_diffrn_reflns_limit_l_max 39
_diffrn_reflns_limit_l_min -36
_diffrn_reflns_number 47623
_diffrn_reflns_point_group_measured_fraction_full 0.986
_diffrn_reflns_point_group_measured_fraction_max 0.985
_diffrn_reflns_theta_full 67.687
_diffrn_reflns_theta_max 68.285
_diffrn_reflns_theta_min 6.617
_exptl_absorpt_coefficient_mu 1.536
_exptl_absorpt_correction_T_max 1.000
_exptl_absorpt_correction_T_min 0.814
_exptl_absorpt_correction_type multi-scan
_exptl_absorpt_process_details 'REQAB (Rigaku, 1998)'
_exptl_crystal_colour Brown
_exptl_crystal_density_diffrn 1.151
_exptl_crystal_description Prism
_exptl_crystal_F_000 5224
_exptl_crystal_size_max 0.300
_exptl_crystal_size_mid 0.200
_exptl_crystal_size_min 0.040
_refine_diff_density_max 0.865
_refine_diff_density_min -0.284
_refine_diff_density_rms 0.090
_refine_ls_extinction_method none
_refine_ls_goodness_of_fit_ref 1.025
_refine_ls_hydrogen_treatment constr
_refine_ls_matrix_type full
_refine_ls_number_parameters 834
_refine_ls_number_reflns 12952
_refine_ls_number_restraints 314
_refine_ls_restrained_S_all 1.040
_refine_ls_R_factor_all 0.0760
_refine_ls_R_factor_gt 0.0634
_refine_ls_shift/su_max 0.001
_refine_ls_shift/su_mean 0.000
_refine_ls_structure_factor_coef Fsqd
_refine_ls_weighting_details 'w=1/[\s^2^(Fo^2^)+(0.1635P)^2^] where P=(Fo^2^+2Fc^2^)/3'
_refine_ls_weighting_scheme calc
_refine_ls_wR_factor_gt 0.1986
_refine_ls_wR_factor_ref 0.2087
_reflns_Friedel_coverage 0.000
_reflns_number_gt 9836
_reflns_number_total 12952
_reflns_threshold_expression 'I > 2\s(I)'
_cod_data_source_file c7sc03882h2.cif
_cod_data_source_block 0422kf2
_cod_original_formula_sum 'C73 H68 N4 Ni O5.50 P S2'
_cod_database_code 1547626
_shelx_shelxl_version_number 2014/7
_shelx_space_group_comment
;
The symmetry employed for this shelxl refinement is uniquely defined
by the following loop, which should always be used as a source of
symmetry information in preference to the above space-group names.
They are only intended as comments.
;
_shelx_estimated_absorpt_t_min 0.656
_shelx_estimated_absorpt_t_max 0.941

loop_
_space_group_symop_operation_xyz
'x, y, z'
'-x, y, -z+1/2'
'x+1/2, y+1/2, z'
'-x+1/2, y+1/2, -z+1/2'
'-x, -y, -z'
'x, -y, z-1/2'
'-x+1/2, -y+1/2, -z'
'x+1/2, -y+1/2, z-1/2'

loop_
_atom_site_label
_atom_site_type_symbol
_atom_site_fract_x
_atom_site_fract_y
_atom_site_fract_z
_atom_site_U_iso_or_equiv
_atom_site_adp_type
_atom_site_occupancy
_atom_site_site_symmetry_order
_atom_site_calc_flag
_atom_site_refinement_flags_posn
_atom_site_refinement_flags_adp
_atom_site_refinement_flags_occupancy
_atom_site_disorder_assembly
_atom_site_disorder_group
Ni1 Ni 0.37240(2) 0.31619(2) 0.59679(2) 0.03615(16) Uani 1 1 d . . . . .
N1 N 0.39113(8) 0.31468(11) 0.54491(7) 0.0366(5) Uani 1 1 d . . . . .
N2 N 0.37165(8) 0.43252(13) 0.59574(7) 0.0399(5) Uani 1 1 d . . . . .
N3 N 0.35446(8) 0.31635(12) 0.64878(7) 0.0405(5) Uani 1 1 d . . . . .
N4 N 0.37082(8) 0.19973(13) 0.59694(7) 0.0394(5) Uani 1 1 d . . . . .
P1 P 0.44716(3) 0.09883(4) 0.52403(2) 0.04006(19) Uani 1 1 d . . . . .
S1 S 0.43997(3) 0.23496(4) 0.41112(2) 0.0482(2) Uani 1 1 d . . . . .
S2 S 0.37599(4) -0.10184(4) 0.56166(3) 0.0669(3) Uani 1 1 d . . . . .
O1 O 0.50132(7) 0.09211(11) 0.54837(6) 0.0464(5) Uani 1 1 d . . . . .
O2 O 0.48294(9) 0.28634(14) 0.42018(7) 0.0609(6) Uani 1 1 d . . . . .
O3 O 0.39525(9) 0.25926(13) 0.37810(6) 0.0604(6) Uani 1 1 d . . . . .
O4 O 0.32268(12) -0.11262(16) 0.54570(12) 0.0991(10) Uani 1 1 d . . . . .
O5 O 0.40318(13) -0.13092(14) 0.60486(9) 0.0905(9) Uani 1 1 d . . . . .
C1 C 0.40851(9) 0.25110(15) 0.52802(8) 0.0366(5) Uani 1 1 d . . . . .
C2 C 0.41537(9) 0.27171(15) 0.48718(8) 0.0364(5) Uani 1 1 d . . . . .
C3 C 0.40155(10) 0.35075(15) 0.47928(8) 0.0384(5) Uani 1 1 d . . . . .
H1 H 0.4014 0.3818 0.4546 0.046 Uiso 1 1 calc R U . . .
C4 C 0.38718(9) 0.37785(15) 0.51547(8) 0.0368(5) Uani 1 1 d . . . . .
C5 C 0.37565(10) 0.45704(15) 0.52179(9) 0.0419(6) Uani 1 1 d . . . . .
C6 C 0.37064(10) 0.48205(15) 0.56124(9) 0.0416(6) Uani 1 1 d . . . . .
C7 C 0.37001(12) 0.56556(17) 0.57346(10) 0.0534(7) Uani 1 1 d . . . . .
H2 H 0.3680 0.6112 0.5552 0.064 Uiso 1 1 calc R U . . .
C8 C 0.37287(12) 0.56689(17) 0.61562(10) 0.0528(7) Uani 1 1 d . . . . .
H3 H 0.3748 0.6137 0.6331 0.063 Uiso 1 1 calc R U . . .
C9 C 0.37245(10) 0.48434(16) 0.62919(9) 0.0440(6) Uani 1 1 d . . . . .
C10 C 0.36991(10) 0.45970(16) 0.67000(9) 0.0441(6) Uani 1 1 d . . . . .
C11 C 0.35921(10) 0.37997(17) 0.67734(9) 0.0445(6) Uani 1 1 d . . . . .
C12 C 0.34309(11) 0.35529(18) 0.71283(10) 0.0528(7) Uani 1 1 d . . . . .
H4 H 0.3438 0.3874 0.7373 0.063 Uiso 1 1 calc R U . . .
C13 C 0.32660(12) 0.27808(18) 0.70528(10) 0.0527(7) Uani 1 1 d . . . . .
H5 H 0.3124 0.2462 0.7226 0.063 Uiso 1 1 calc R U . . .
C14 C 0.33497(10) 0.25412(16) 0.66555(9) 0.0439(6) Uani 1 1 d . . . . .
C15 C 0.32681(10) 0.17475(16) 0.64964(9) 0.0436(6) Uani 1 1 d . . . . .
C16 C 0.34669(10) 0.14994(16) 0.61790(9) 0.0426(6) Uani 1 1 d . . . . .
C17 C 0.34971(11) 0.06736(16) 0.60627(9) 0.0482(7) Uani 1 1 d . . . . .
H6 H 0.3348 0.0222 0.6154 0.058 Uiso 1 1 calc R U . . .
C18 C 0.37811(11) 0.06569(16) 0.57948(9) 0.0452(6) Uani 1 1 d . . . . .
C19 C 0.39061(10) 0.14878(15) 0.57402(8) 0.0397(6) Uani 1 1 d . . . . .
C20 C 0.41356(10) 0.17231(15) 0.54389(8) 0.0393(6) Uani 1 1 d . . . . .
C21 C 0.42938(10) 0.21169(16) 0.46101(8) 0.0392(6) Uani 1 1 d . . . . .
C22 C 0.43904(10) 0.13290(16) 0.46970(8) 0.0422(6) Uani 1 1 d . . . . .
C23 C 0.45337(12) 0.08828(18) 0.43618(9) 0.0505(7) Uani 1 1 d . . . . .
H7 H 0.4605 0.0319 0.4382 0.061 Uiso 1 1 calc R U . . .
C24 C 0.45549(13) 0.13348(19) 0.40281(9) 0.0553(8) Uani 1 1 d . . . . .
C25 C 0.46908(18) 0.1142(2) 0.36319(11) 0.0801(12) Uani 1 1 d . . . . .
H8 H 0.4664 0.1632 0.3456 0.120 Uiso 1 1 calc R U . . .
H9 H 0.5035 0.0939 0.3720 0.120 Uiso 1 1 calc R U . . .
H10 H 0.4463 0.0728 0.3460 0.120 Uiso 1 1 calc R U . . .
C26 C 0.39146(12) 0.00056(16) 0.55600(10) 0.0481(7) Uani 1 1 d . . . . .
C27 C 0.41645(11) 0.00534(16) 0.52738(9) 0.0458(6) Uani 1 1 d . . . . .
C28 C 0.42347(12) -0.07382(17) 0.50867(10) 0.0513(7) Uani 1 1 d . . . . .
H11 H 0.4404 -0.0794 0.4879 0.062 Uiso 1 1 calc R U . . .
C29 C 0.40426(14) -0.13581(18) 0.52330(12) 0.0640(9) Uani 1 1 d . . . . .
C30 C 0.40382(18) -0.2258(2) 0.51385(16) 0.0874(13) Uani 1 1 d . . . . .
H12 H 0.3859 -0.2545 0.5307 0.131 Uiso 1 1 calc R U . . .
H13 H 0.3870 -0.2352 0.4827 0.131 Uiso 1 1 calc R U . . .
H14 H 0.4382 -0.2458 0.5221 0.131 Uiso 1 1 calc R U . . .
C40 C 0.37523(11) 0.52031(17) 0.70546(10) 0.0480(7) Uani 1 1 d . . . . .
C41 C 0.41315(11) 0.50689(18) 0.74560(10) 0.0498(7) Uani 1 1 d . . . . .
H15 H 0.4350 0.4620 0.7487 0.060 Uiso 1 1 calc R U . . .
C42 C 0.41894(11) 0.55792(18) 0.78031(9) 0.0488(7) Uani 1 1 d . . . . .
C43 C 0.38659(12) 0.62473(18) 0.77406(10) 0.0505(7) Uani 1 1 d . . . . .
H16 H 0.3906 0.6607 0.7978 0.061 Uiso 1 1 calc R U . . .
C44 C 0.34944(12) 0.64061(18) 0.73526(10) 0.0518(7) Uani 1 1 d . . . . .
C45 C 0.34385(12) 0.58575(17) 0.70071(10) 0.0504(7) Uani 1 1 d . . . . .
H17 H 0.3180 0.5941 0.6737 0.060 Uiso 1 1 calc R U . . .
C46 C 0.31399(14) 0.7140(2) 0.72785(10) 0.0613(8) Uani 1 1 d . . . . .
C47 C 0.26006(14) 0.6845(2) 0.71691(13) 0.0741(10) Uani 1 1 d . . . . .
H18 H 0.2569 0.6519 0.7411 0.111 Uiso 1 1 calc R U . . .
H19 H 0.2376 0.7312 0.7122 0.111 Uiso 1 1 calc R U . . .
H20 H 0.2511 0.6515 0.6904 0.111 Uiso 1 1 calc R U . . .
C48 C 0.31898(18) 0.7645(2) 0.69036(13) 0.0770(11) Uani 1 1 d . . . . .
H21 H 0.3536 0.7833 0.6974 0.115 Uiso 1 1 calc R U . . .
H22 H 0.3101 0.7316 0.6638 0.115 Uiso 1 1 calc R U . . .
H23 H 0.2966 0.8113 0.6856 0.115 Uiso 1 1 calc R U . . .
C49 C 0.3264(2) 0.7671(2) 0.76916(13) 0.0874(14) Uani 1 1 d . . . . .
H24 H 0.3233 0.7347 0.7934 0.131 Uiso 1 1 calc R U . . .
H25 H 0.3607 0.7874 0.7766 0.067(11) Uiso 1 1 calc R . . . .
H26 H 0.3032 0.8129 0.7637 0.100 Uiso 1 1 calc R U . . .
C50 C 0.45929(12) 0.5443(2) 0.82522(10) 0.0559(7) Uani 1 1 d . . . . .
C51 C 0.49480(13) 0.6166(2) 0.83482(11) 0.0650(9) Uani 1 1 d . . . . .
H27 H 0.4758 0.6665 0.8341 0.098 Uiso 1 1 calc R U . . .
H28 H 0.5198 0.6103 0.8638 0.098 Uiso 1 1 calc R U . . .
H29 H 0.5116 0.6195 0.8128 0.098 Uiso 1 1 calc R U . . .
C52 C 0.43357(13) 0.5379(2) 0.85960(10) 0.0579(8) Uani 1 1 d . . . . .
H30 H 0.4141 0.5871 0.8591 0.087 Uiso 1 1 calc R U . . .
H31 H 0.4113 0.4909 0.8534 0.087 Uiso 1 1 calc R U . . .
H32 H 0.4588 0.5317 0.8884 0.087 Uiso 1 1 calc R U . . .
C53 C 0.48930(13) 0.4674(2) 0.82653(12) 0.0681(9) Uani 1 1 d . . . . .
H33 H 0.5061 0.4707 0.8045 0.102 Uiso 1 1 calc R U . . .
H34 H 0.5143 0.4614 0.8555 0.102 Uiso 1 1 calc R U . . .
H35 H 0.4668 0.4206 0.8204 0.102 Uiso 1 1 calc R U . . .
C54 C 0.29932(11) 0.11649(17) 0.66837(9) 0.0475(7) Uani 1 1 d . . . . .
C55 C 0.32469(13) 0.0600(2) 0.69915(12) 0.0636(9) Uani 1 1 d . . . . .
C56 C 0.29625(17) 0.0071(2) 0.71563(15) 0.0797(12) Uani 1 1 d . . . . .
H36 H 0.3132 -0.0326 0.7364 0.096 Uiso 1 1 calc R U . . .
C57 C 0.24557(16) 0.0107(2) 0.70310(14) 0.0730(10) Uani 1 1 d . . . . .
C58 C 0.22130(14) 0.0667(2) 0.67225(13) 0.0692(10) Uani 1 1 d . . . . .
H37 H 0.1858 0.0687 0.6628 0.083 Uiso 1 1 calc R U . . .
C59 C 0.24700(12) 0.1211(2) 0.65424(11) 0.0574(8) Uani 1 1 d . . . . .
C60 C 0.38052(16) 0.0516(3) 0.71423(17) 0.0961(14) Uani 1 1 d . . . . .
H38 H 0.3907 0.0083 0.7360 0.144 Uiso 1 1 calc R U . . .
H39 H 0.3914 0.0384 0.6893 0.144 Uiso 1 1 calc R U . . .
H40 H 0.3959 0.1027 0.7273 0.144 Uiso 1 1 calc R U . . .
C61 C 0.21568(19) -0.0446(3) 0.72242(18) 0.0993(15) Uani 1 1 d . . . . .
H41 H 0.1800 -0.0327 0.7092 0.149 Uiso 1 1 calc R U . . .
H42 H 0.2220 -0.1011 0.7166 0.149 Uiso 1 1 calc R U . . .
H43 H 0.2257 -0.0359 0.7540 0.149 Uiso 1 1 calc R U . . .
C62 C 0.21878(13) 0.1825(3) 0.62171(13) 0.0748(10) Uani 1 1 d . . . . .
H44 H 0.2423 0.2155 0.6125 0.112 Uiso 1 1 calc R U . . .
H45 H 0.1958 0.1549 0.5963 0.112 Uiso 1 1 calc R U . . .
H46 H 0.1998 0.2175 0.6350 0.112 Uiso 1 1 calc R U . . .
C63 C 0.3639(4) 0.5142(7) 0.4881(3) 0.053(3) Uani 0.375(12) 1 d G U P A 1
C64 C 0.3166(4) 0.5229(6) 0.4575(4) 0.062(4) Uani 0.375(12) 1 d G U P A 1
C65 C 0.3092(5) 0.5749(6) 0.4224(4) 0.100(5) Uani 0.375(12) 1 d G U P A 1
H47 H 0.2768 0.5809 0.4015 0.120 Uiso 0.375(12) 1 calc R U P A 1
C66 C 0.3492(6) 0.6183(5) 0.4177(3) 0.088(5) Uani 0.375(12) 1 d G U P A 1
C67 C 0.3966(5) 0.6096(6) 0.4482(3) 0.068(3) Uani 0.375(12) 1 d G U P A 1
H48 H 0.4239 0.6393 0.4451 0.082 Uiso 0.375(12) 1 calc R U P A 1
C68 C 0.4039(4) 0.5576(7) 0.4834(3) 0.059(3) Uani 0.375(12) 1 d G U P A 1
C69 C 0.2731(6) 0.4773(9) 0.4613(7) 0.098(6) Uani 0.375(12) 1 d . U P A 1
H49 H 0.2837 0.4433 0.4874 0.147 Uiso 0.375(12) 1 calc R U P A 1
H50 H 0.2474 0.5154 0.4634 0.147 Uiso 0.375(12) 1 calc R U P A 1
H51 H 0.2592 0.4431 0.4355 0.147 Uiso 0.375(12) 1 calc R U P A 1
C70 C 0.3332(12) 0.6715(11) 0.3783(5) 0.158(9) Uani 0.375(12) 1 d . U P A 1
H52 H 0.2973 0.6644 0.3631 0.237 Uiso 0.375(12) 1 calc R U P A 1
H53 H 0.3399 0.7282 0.3872 0.237 Uiso 0.375(12) 1 calc R U P A 1
H54 H 0.3518 0.6568 0.3587 0.237 Uiso 0.375(12) 1 calc R U P A 1
C71 C 0.4583(5) 0.5536(6) 0.5231(5) 0.077(4) Uani 0.625(12) 1 d . U P A 1
H66 H 0.4564 0.5138 0.5449 0.116 Uiso 0.625(12) 1 calc R U P A 1
H67 H 0.4845 0.5378 0.5111 0.116 Uiso 0.625(12) 1 calc R U P A 1
H68 H 0.4660 0.6070 0.5369 0.116 Uiso 0.625(12) 1 calc R U P A 1
C101 C 0.3786(2) 0.5200(4) 0.48709(16) 0.0446(17) Uani 0.625(12) 1 d G U P A 2
C102 C 0.3364(2) 0.5363(3) 0.45141(16) 0.0550(18) Uani 0.625(12) 1 d G U P A 2
C103 C 0.3397(3) 0.5890(3) 0.41909(15) 0.078(3) Uani 0.625(12) 1 d G U P A 2
H58 H 0.3109 0.6001 0.3947 0.093 Uiso 0.625(12) 1 calc R U P A 2
C104 C 0.3850(4) 0.6256(3) 0.4224(2) 0.079(2) Uani 0.625(12) 1 d G U P A 2
C105 C 0.4271(3) 0.6093(3) 0.4581(2) 0.070(2) Uani 0.625(12) 1 d G U P A 2
H59 H 0.4581 0.6343 0.4604 0.084 Uiso 0.625(12) 1 calc R U P A 2
C106 C 0.4239(2) 0.5565(4) 0.4904(2) 0.059(2) Uani 0.625(12) 1 d G U P A 2
C107 C 0.2879(4) 0.5005(6) 0.4482(3) 0.070(2) Uani 0.625(12) 1 d . U P A 2
H60 H 0.2626 0.5184 0.4211 0.105 Uiso 0.625(12) 1 calc R U P A 2
H61 H 0.2905 0.4413 0.4482 0.105 Uiso 0.625(12) 1 calc R U P A 2
H62 H 0.2782 0.5178 0.4732 0.105 Uiso 0.625(12) 1 calc R U P A 2
C108 C 0.3858(6) 0.6832(5) 0.3854(3) 0.129(5) Uani 0.625(12) 1 d . U P A 2
H63 H 0.3524 0.6860 0.3636 0.193 Uiso 0.625(12) 1 calc R U P A 2
H64 H 0.3961 0.7373 0.3973 0.193 Uiso 0.625(12) 1 calc R U P A 2
H65 H 0.4096 0.6629 0.3716 0.193 Uiso 0.625(12) 1 calc R U P A 2
C109 C 0.4744(8) 0.5329(15) 0.5310(8) 0.085(7) Uani 0.375(12) 1 d . U P A 2
H55 H 0.4656 0.4954 0.5507 0.128 Uiso 0.375(12) 1 calc R U P A 2
H56 H 0.4987 0.5072 0.5195 0.128 Uiso 0.375(12) 1 calc R U P A 2
H57 H 0.4890 0.5821 0.5469 0.128 Uiso 0.375(12) 1 calc R U P A 2
C110 C 0.4727(2) 0.2148(4) 0.2394(3) 0.139(2) Uani 1 1 d . U . . .
H69 H 0.4567 0.2550 0.2532 0.166 Uiso 1 1 calc R U . . .
H70 H 0.4640 0.2282 0.2080 0.166 Uiso 1 1 calc R U . . .
C111 C 0.4569(2) 0.1357(4) 0.2448(3) 0.158(3) Uani 1 1 d . U . . .
H71 H 0.4286 0.1193 0.2191 0.190 Uiso 1 1 calc R U . . .
H72 H 0.4463 0.1328 0.2710 0.190 Uiso 1 1 calc R U . . .
O6 O 0.5000 0.0832(6) 0.2500 0.250(5) Uani 1 2 d S TU P . .
C113 C 0.2358(4) 0.7240(7) 0.0083(4) 0.184(4) Uani 1 1 d . U . . .
H73 H 0.2149 0.7618 0.0186 0.221 Uiso 1 1 calc R U . . .
H74 H 0.2125 0.6990 -0.0184 0.221 Uiso 1 1 calc R U . . .
C115 C 0.2128(5) 0.6079(11) 0.0543(5) 0.291(7) Uani 1 1 d . U . . .
H75 H 0.2351 0.5719 0.0760 0.436 Uiso 1 1 calc R U . . .
H76 H 0.1926 0.6395 0.0680 0.436 Uiso 1 1 calc R U . . .
H77 H 0.1907 0.5756 0.0304 0.436 Uiso 1 1 calc R U . . .
C114 C 0.2441(4) 0.6660(8) 0.0363(4) 0.194(4) Uani 1 1 d . U . . .
H78 H 0.2671 0.6912 0.0630 0.232 Uiso 1 1 calc R U . . .
H79 H 0.2653 0.6285 0.0261 0.232 Uiso 1 1 calc R U . . .
C116 C 0.2437(9) 0.3654(15) 0.0991(7) 0.219(9) Uiso 0.5 1 d D . P . .
C117 C 0.2240(16) 0.2965(19) 0.0820(9) 0.39(2) Uiso 0.5 1 d D . P . .
C118 C 0.2372(6) 0.2402(10) 0.0589(5) 0.153(5) Uiso 0.5 1 d D . P . .
C119 C 0.2183(12) 0.2168(17) 0.0171(7) 0.323(17) Uiso 0.5 1 d D . P . .
C120 C 0.2353(5) 0.2196(9) -0.0149(4) 0.133(4) Uiso 0.5 1 d D . P . .
C121 C 0.2396(6) 0.2007(10) -0.0498(5) 0.144(5) Uiso 0.5 1 d D . P . .
C123 C 0.1345(9) 0.4325(16) 0.1461(8) 0.235(10) Uiso 0.5 1 d D . P . .
C124 C 0.1062(8) 0.3861(14) 0.1648(8) 0.215(8) Uiso 0.5 1 d D . P . .
C125 C 0.0584(8) 0.3690(14) 0.1652(7) 0.215(8) Uiso 0.5 1 d D . P . .
C126 C 0.0306(15) 0.305(2) 0.1752(13) 0.50(3) Uiso 0.5 1 d D . P . .
C127 C -0.0053(9) 0.2918(19) 0.1966(10) 0.309(15) Uiso 0.5 1 d D . P . .
C128 C -0.0124(9) 0.2345(16) 0.2267(7) 0.229(10) Uiso 0.5 1 d D . P . .

loop_
_atom_site_aniso_label
_atom_site_aniso_U_11
_atom_site_aniso_U_22
_atom_site_aniso_U_33
_atom_site_aniso_U_23
_atom_site_aniso_U_13
_atom_site_aniso_U_12
Ni1 0.0489(3) 0.0263(2) 0.0436(3) -0.00426(16) 0.0293(2) 0.00492(16)
N1 0.0465(11) 0.0264(10) 0.0431(12) -0.0001(8) 0.0231(10) 0.0071(8)
N2 0.0481(12) 0.0331(11) 0.0458(12) -0.0072(9) 0.0253(10) 0.0024(9)
N3 0.0502(12) 0.0333(11) 0.0489(13) -0.0074(9) 0.0311(10) 0.0036(9)
N4 0.0531(12) 0.0318(11) 0.0465(12) -0.0002(9) 0.0341(10) 0.0072(9)
P1 0.0635(4) 0.0288(3) 0.0412(4) 0.0058(2) 0.0353(3) 0.0164(3)
S1 0.0758(5) 0.0408(4) 0.0382(4) 0.0083(3) 0.0328(3) 0.0151(3)
S2 0.1008(7) 0.0295(4) 0.1006(7) -0.0045(4) 0.0743(6) 0.0037(4)
O1 0.0670(12) 0.0394(10) 0.0446(10) 0.0069(8) 0.0343(9) 0.0205(9)
O2 0.0827(15) 0.0535(12) 0.0611(13) 0.0125(10) 0.0433(12) 0.0055(11)
O3 0.0920(16) 0.0493(12) 0.0418(11) 0.0057(9) 0.0245(11) 0.0203(11)
O4 0.115(2) 0.0521(15) 0.169(3) -0.0332(17) 0.100(2) -0.0139(14)
O5 0.165(3) 0.0420(13) 0.105(2) 0.0244(13) 0.099(2) 0.0231(15)
C1 0.0462(13) 0.0302(12) 0.0410(14) 0.0018(10) 0.0248(11) 0.0082(10)
C2 0.0484(13) 0.0298(12) 0.0373(13) 0.0004(10) 0.0229(11) 0.0068(10)
C3 0.0526(14) 0.0301(12) 0.0358(13) 0.0006(10) 0.0188(11) 0.0040(11)
C4 0.0470(13) 0.0279(12) 0.0382(13) -0.0013(10) 0.0176(11) 0.0046(10)
C5 0.0567(15) 0.0246(12) 0.0451(14) -0.0031(10) 0.0175(12) 0.0036(11)
C6 0.0539(15) 0.0260(12) 0.0493(15) -0.0050(10) 0.0228(12) 0.0034(10)
C7 0.0785(19) 0.0284(14) 0.0609(18) -0.0075(12) 0.0331(15) 0.0033(13)
C8 0.0763(19) 0.0311(14) 0.0643(18) -0.0150(13) 0.0412(16) -0.0035(13)
C9 0.0532(15) 0.0325(13) 0.0549(16) -0.0109(11) 0.0297(13) 0.0006(11)
C10 0.0509(14) 0.0379(14) 0.0517(16) -0.0131(12) 0.0280(13) 0.0027(11)
C11 0.0532(15) 0.0410(14) 0.0501(16) -0.0097(12) 0.0315(13) 0.0048(11)
C12 0.0715(19) 0.0493(17) 0.0550(17) -0.0140(13) 0.0443(15) -0.0006(14)
C13 0.0721(18) 0.0477(16) 0.0575(17) -0.0079(13) 0.0474(16) 0.0004(14)
C14 0.0544(15) 0.0406(15) 0.0504(16) -0.0068(11) 0.0360(13) 0.0022(11)
C15 0.0555(15) 0.0382(14) 0.0503(15) -0.0038(11) 0.0356(13) 0.0026(11)
C16 0.0556(15) 0.0358(14) 0.0495(15) -0.0032(11) 0.0349(13) 0.0027(11)
C17 0.0716(18) 0.0317(14) 0.0585(17) -0.0013(12) 0.0450(15) 0.0021(12)
C18 0.0684(17) 0.0304(13) 0.0516(16) 0.0025(11) 0.0397(14) 0.0092(12)
C19 0.0569(15) 0.0309(13) 0.0426(14) 0.0017(10) 0.0318(12) 0.0103(11)
C20 0.0583(15) 0.0296(12) 0.0411(14) 0.0019(10) 0.0314(12) 0.0114(11)
C21 0.0550(14) 0.0359(13) 0.0340(13) 0.0019(10) 0.0244(11) 0.0095(11)
C22 0.0592(15) 0.0346(13) 0.0421(14) 0.0026(10) 0.0296(12) 0.0132(11)
C23 0.0761(19) 0.0421(15) 0.0452(15) 0.0054(12) 0.0359(14) 0.0230(14)
C24 0.084(2) 0.0503(17) 0.0448(16) 0.0053(13) 0.0385(15) 0.0204(15)
C25 0.138(3) 0.071(2) 0.0532(19) 0.0078(16) 0.061(2) 0.035(2)
C26 0.0729(18) 0.0262(13) 0.0604(17) 0.0029(11) 0.0427(15) 0.0105(12)
C27 0.0690(17) 0.0300(13) 0.0504(15) 0.0026(11) 0.0358(14) 0.0151(12)
C28 0.0725(18) 0.0347(14) 0.0606(18) -0.0046(12) 0.0407(15) 0.0132(13)
C29 0.089(2) 0.0342(16) 0.089(2) -0.0101(15) 0.058(2) 0.0085(15)
C30 0.123(3) 0.0357(18) 0.139(4) -0.024(2) 0.092(3) -0.0017(19)
C40 0.0599(16) 0.0415(15) 0.0541(17) -0.0133(12) 0.0341(14) -0.0013(12)
C41 0.0592(16) 0.0414(15) 0.0585(18) -0.0094(13) 0.0324(14) 0.0031(12)
C42 0.0556(16) 0.0483(16) 0.0513(16) -0.0096(12) 0.0293(13) -0.0034(13)
C43 0.0685(18) 0.0415(15) 0.0510(17) -0.0128(12) 0.0324(15) -0.0001(13)
C44 0.0710(19) 0.0399(15) 0.0545(17) -0.0112(12) 0.0344(15) 0.0024(13)
C45 0.0659(17) 0.0410(15) 0.0541(17) -0.0129(12) 0.0331(14) 0.0007(13)
C46 0.093(2) 0.0438(17) 0.0547(18) -0.0109(14) 0.0341(17) 0.0154(16)
C47 0.083(2) 0.067(2) 0.084(3) 0.0018(18) 0.043(2) 0.0256(18)
C48 0.118(3) 0.0473(19) 0.077(2) -0.0033(16) 0.047(2) 0.0129(19)
C49 0.127(4) 0.064(2) 0.068(2) -0.0234(18) 0.028(2) 0.036(2)
C50 0.0650(18) 0.0565(18) 0.0533(17) -0.0108(14) 0.0289(15) -0.0022(14)
C51 0.069(2) 0.083(2) 0.0507(18) -0.0147(16) 0.0290(16) -0.0155(17)
C52 0.0704(19) 0.0555(18) 0.0552(18) -0.0054(14) 0.0306(15) -0.0026(15)
C53 0.068(2) 0.075(2) 0.064(2) -0.0087(17) 0.0247(17) 0.0114(17)
C54 0.0652(17) 0.0388(14) 0.0568(17) -0.0071(12) 0.0451(14) -0.0013(12)
C55 0.081(2) 0.0508(18) 0.082(2) 0.0107(16) 0.0576(19) 0.0069(16)
C56 0.110(3) 0.051(2) 0.112(3) 0.0205(19) 0.083(3) 0.0128(19)
C57 0.101(3) 0.0508(19) 0.102(3) -0.0029(18) 0.082(2) -0.0042(18)
C58 0.076(2) 0.064(2) 0.094(3) -0.0107(19) 0.064(2) -0.0091(17)
C59 0.0732(19) 0.0546(18) 0.065(2) -0.0112(15) 0.0513(17) -0.0065(15)
C60 0.086(3) 0.096(3) 0.119(4) 0.050(3) 0.050(3) 0.019(2)
C61 0.126(4) 0.065(2) 0.153(4) 0.012(3) 0.109(3) -0.005(2)
C62 0.063(2) 0.092(3) 0.077(2) 0.010(2) 0.0337(18) 0.0003(19)
C63 0.080(7) 0.028(5) 0.045(6) -0.013(4) 0.011(5) 0.000(4)
C64 0.066(7) 0.043(5) 0.065(7) 0.000(4) 0.004(6) -0.002(6)
C65 0.126(9) 0.063(6) 0.077(7) 0.003(5) -0.016(7) 0.018(7)
C66 0.156(11) 0.046(7) 0.057(6) -0.004(5) 0.025(7) 0.007(7)
C67 0.118(9) 0.042(5) 0.043(5) 0.008(4) 0.024(6) 0.011(6)
C68 0.097(8) 0.036(6) 0.050(5) 0.006(4) 0.033(5) 0.007(6)
C69 0.077(9) 0.065(8) 0.112(13) 0.006(7) -0.025(8) 0.000(7)
C70 0.26(2) 0.107(12) 0.079(9) 0.043(8) 0.024(12) 0.032(14)
C71 0.106(9) 0.046(4) 0.112(8) -0.025(4) 0.081(8) -0.031(5)
C101 0.081(4) 0.023(3) 0.042(3) -0.001(2) 0.036(3) 0.005(3)
C102 0.091(5) 0.031(3) 0.052(3) 0.010(2) 0.035(3) 0.015(3)
C103 0.140(7) 0.039(4) 0.065(4) 0.008(3) 0.048(4) 0.017(4)
C104 0.159(7) 0.031(3) 0.071(4) 0.001(3) 0.072(5) 0.001(4)
C105 0.129(6) 0.035(3) 0.077(5) -0.015(3) 0.075(5) -0.016(4)
C106 0.105(6) 0.037(3) 0.056(4) -0.025(3) 0.055(4) -0.029(3)
C107 0.083(6) 0.056(5) 0.073(5) 0.015(3) 0.026(4) 0.022(4)
C108 0.270(14) 0.062(4) 0.095(6) 0.032(4) 0.118(8) 0.017(6)
C109 0.076(10) 0.126(16) 0.079(10) -0.041(10) 0.059(8) -0.021(9)
C110 0.112(4) 0.091(4) 0.227(7) 0.014(4) 0.075(4) 0.007(3)
C111 0.091(3) 0.096(4) 0.274(7) 0.015(5) 0.042(4) -0.013(3)
O6 0.227(9) 0.156(7) 0.319(10) 0.000 0.025(8) 0.000
C113 0.152(8) 0.186(10) 0.176(8) -0.028(7) 0.000(6) 0.033(6)
C115 0.201(11) 0.392(19) 0.261(13) -0.108(13) 0.051(10) -0.030(12)
C114 0.151(7) 0.201(9) 0.202(9) -0.009(7) 0.021(6) 0.045(7)

loop_
_atom_type_symbol
_atom_type_description
_atom_type_scat_dispersion_real
_atom_type_scat_dispersion_imag
_atom_type_scat_source
C C 0.0181 0.0091 'International Tables Vol C Tables 4.2.6.8 and 6.1.1.4'
H H 0.0000 0.0000 'International Tables Vol C Tables 4.2.6.8 and 6.1.1.4'
N N 0.0311 0.0180 'International Tables Vol C Tables 4.2.6.8 and 6.1.1.4'
O O 0.0492 0.0322 'International Tables Vol C Tables 4.2.6.8 and 6.1.1.4'
P P 0.2955 0.4335 'International Tables Vol C Tables 4.2.6.8 and 6.1.1.4'
S S 0.3331 0.5567 'International Tables Vol C Tables 4.2.6.8 and 6.1.1.4'
Ni Ni -3.0029 0.5091 'International Tables Vol C Tables 4.2.6.8 and 6.1.1.4'

loop_
_geom_angle_atom_site_label_1
_geom_angle_atom_site_label_2
_geom_angle_atom_site_label_3
_geom_angle
_geom_angle_site_symmetry_1
_geom_angle_site_symmetry_3
N3 Ni1 N2 90.56(9) . .
N3 Ni1 N1 179.12(9) . .
N2 Ni1 N1 90.11(8) . .
N3 Ni1 N4 89.20(8) . .
N2 Ni1 N4 178.14(10) . .
N1 Ni1 N4 90.15(8) . .
C1 N1 C4 105.2(2) . .
C1 N1 Ni1 127.38(17) . .
C4 N1 Ni1 127.35(16) . .
C9 N2 C6 105.2(2) . .
C9 N2 Ni1 127.61(18) . .
C6 N2 Ni1 127.20(16) . .
C14 N3 C11 105.7(2) . .
C14 N3 Ni1 127.61(17) . .
C11 N3 Ni1 126.73(18) . .
C19 N4 C16 105.0(2) . .
C19 N4 Ni1 127.12(17) . .
C16 N4 Ni1 127.72(16) . .
O1 P1 C20 116.01(12) . .
O1 P1 C22 109.01(12) . .
C20 P1 C22 103.26(12) . .
O1 P1 C27 109.94(12) . .
C20 P1 C27 103.71(12) . .
C22 P1 C27 114.92(14) . .
O3 S1 O2 118.29(14) . .
O3 S1 C24 110.80(14) . .
O2 S1 C24 110.78(15) . .
O3 S1 C21 111.87(13) . .
O2 S1 C21 108.98(13) . .
C24 S1 C21 93.32(12) . .
O4 S2 O5 118.19(19) . .
O4 S2 C26 110.28(16) . .
O5 S2 C26 110.32(16) . .
O4 S2 C29 111.64(18) . .
O5 S2 C29 110.88(17) . .
C26 S2 C29 92.60(14) . .
N1 C1 C20 125.8(2) . .
N1 C1 C2 111.5(2) . .
C20 C1 C2 122.2(2) . .
C3 C2 C1 106.4(2) . .
C3 C2 C21 131.7(2) . .
C1 C2 C21 121.6(2) . .
C2 C3 C4 106.6(2) . .
C2 C3 H1 126.7 . .
C4 C3 H1 126.7 . .
C5 C4 N1 125.3(2) . .
C5 C4 C3 124.2(2) . .
N1 C4 C3 110.3(2) . .
C4 C5 C6 121.1(2) . .
C4 C5 C63 122.0(6) . .
C6 C5 C63 116.6(6) . .
C4 C5 C101 117.1(3) . .
C6 C5 C101 120.8(3) . .
N2 C6 C5 126.0(2) . .
N2 C6 C7 110.1(2) . .
C5 C6 C7 123.4(3) . .
C8 C7 C6 107.1(3) . .
C8 C7 H2 126.4 . .
C6 C7 H2 126.4 . .
C7 C8 C9 107.1(2) . .
C7 C8 H3 126.5 . .
C9 C8 H3 126.5 . .
N2 C9 C10 124.7(2) . .
N2 C9 C8 110.4(2) . .
C10 C9 C8 124.8(2) . .
C11 C10 C9 121.0(2) . .
C11 C10 C40 118.4(2) . .
C9 C10 C40 120.4(2) . .
N3 C11 C10 125.9(2) . .
N3 C11 C12 109.7(2) . .
C10 C11 C12 123.6(2) . .
C13 C12 C11 107.8(2) . .
C13 C12 H4 126.1 . .
C11 C12 H4 126.1 . .
C12 C13 C14 105.9(2) . .
C12 C13 H5 127.1 . .
C14 C13 H5 127.1 . .
N3 C14 C15 126.8(2) . .
N3 C14 C13 110.9(2) . .
C15 C14 C13 122.1(3) . .
C16 C15 C14 119.5(2) . .
C16 C15 C54 120.4(2) . .
C14 C15 C54 120.0(2) . .
N4 C16 C15 125.1(2) . .
N4 C16 C17 110.9(2) . .
C15 C16 C17 123.6(2) . .
C18 C17 C16 106.7(2) . .
C18 C17 H6 126.7 . .
C16 C17 H6 126.7 . .
C17 C18 C26 131.6(3) . .
C17 C18 C19 106.2(2) . .
C26 C18 C19 121.9(2) . .
N4 C19 C20 125.5(2) . .
N4 C19 C18 111.1(2) . .
C20 C19 C18 122.7(2) . .
C1 C20 C19 120.4(2) . .
C1 C20 P1 120.30(18) . .
C19 C20 P1 119.25(18) . .
C22 C21 C2 128.3(2) . .
C22 C21 S1 108.49(18) . .
C2 C21 S1 123.15(19) . .
C21 C22 C23 114.6(2) . .
C21 C22 P1 117.62(19) . .
C23 C22 P1 126.17(19) . .
C24 C23 C22 114.5(3) . .
C24 C23 H7 122.7 . .
C22 C23 H7 122.7 . .
C23 C24 C25 132.3(3) . .
C23 C24 S1 109.0(2) . .
C25 C24 S1 118.6(2) . .
C24 C25 H8 109.5 . .
C24 C25 H9 109.5 . .
H8 C25 H9 109.5 . .
C24 C25 H10 109.5 . .
H8 C25 H10 109.5 . .
H9 C25 H10 109.5 . .
C27 C26 C18 127.8(3) . .
C27 C26 S2 109.40(19) . .
C18 C26 S2 122.8(2) . .
C26 C27 C28 113.8(3) . .
C26 C27 P1 118.0(2) . .
C28 C27 P1 127.0(2) . .
C29 C28 C27 114.3(3) . .
C29 C28 H11 122.9 . .
C27 C28 H11 122.9 . .
C28 C29 C30 131.7(3) . .
C28 C29 S2 109.9(2) . .
C30 C29 S2 118.4(3) . .
C29 C30 H12 109.5 . .
C29 C30 H13 109.5 . .
H12 C30 H13 109.5 . .
C29 C30 H14 109.5 . .
H12 C30 H14 109.5 . .
H13 C30 H14 109.5 . .
C45 C40 C41 119.8(3) . .
C45 C40 C10 122.8(3) . .
C41 C40 C10 117.4(2) . .
C42 C41 C40 120.8(3) . .
C42 C41 H15 119.6 . .
C40 C41 H15 119.6 . .
C41 C42 C43 117.8(3) . .
C41 C42 C50 122.5(3) . .
C43 C42 C50 119.7(2) . .
C44 C43 C42 123.3(3) . .
C44 C43 H16 118.4 . .
C42 C43 H16 118.4 . .
C43 C44 C45 117.3(3) . .
C43 C44 C46 123.8(2) . .
C45 C44 C46 118.9(3) . .
C40 C45 C44 121.0(3) . .
C40 C45 H17 119.5 . .
C44 C45 H17 119.5 . .
C48 C46 C47 109.6(3) . .
C48 C46 C44 109.3(3) . .
C47 C46 C44 109.6(3) . .
C48 C46 C49 109.2(3) . .
C47 C46 C49 108.0(3) . .
C44 C46 C49 111.1(3) . .
C46 C47 H18 109.5 . .
C46 C47 H19 109.5 . .
H18 C47 H19 109.5 . .
C46 C47 H20 109.5 . .
H18 C47 H20 109.5 . .
H19 C47 H20 109.5 . .
C46 C48 H21 109.5 . .
C46 C48 H22 109.5 . .
H21 C48 H22 109.5 . .
C46 C48 H23 109.5 . .
H21 C48 H23 109.5 . .
H22 C48 H23 109.5 . .
C46 C49 H24 109.5 . .
C46 C49 H25 109.5 . .
H24 C49 H25 109.5 . .
C46 C49 H26 109.5 . .
H24 C49 H26 109.5 . .
H25 C49 H26 109.5 . .
C53 C50 C52 108.6(3) . .
C53 C50 C51 108.8(3) . .
C52 C50 C51 110.2(3) . .
C53 C50 C42 112.4(3) . .
C52 C50 C42 108.6(3) . .
C51 C50 C42 108.2(3) . .
C50 C51 H27 109.5 . .
C50 C51 H28 109.5 . .
H27 C51 H28 109.5 . .
C50 C51 H29 109.5 . .
H27 C51 H29 109.5 . .
H28 C51 H29 109.5 . .
C50 C52 H30 109.5 . .
C50 C52 H31 109.5 . .
H30 C52 H31 109.5 . .
C50 C52 H32 109.5 . .
H30 C52 H32 109.5 . .
H31 C52 H32 109.5 . .
C50 C53 H33 109.5 . .
C50 C53 H34 109.5 . .
H33 C53 H34 109.5 . .
C50 C53 H35 109.5 . .
H33 C53 H35 109.5 . .
H34 C53 H35 109.5 . .
C55 C54 C59 121.1(3) . .
C55 C54 C15 120.9(3) . .
C59 C54 C15 118.0(3) . .
C54 C55 C56 117.8(3) . .
C54 C55 C60 122.7(3) . .
C56 C55 C60 119.5(3) . .
C57 C56 C55 122.7(4) . .
C57 C56 H36 118.7 . .
C55 C56 H36 118.7 . .
C56 C57 C58 118.4(3) . .
C56 C57 C61 121.9(4) . .
C58 C57 C61 119.7(4) . .
C57 C58 C59 122.3(3) . .
C57 C58 H37 118.9 . .
C59 C58 H37 118.9 . .
C58 C59 C54 117.8(3) . .
C58 C59 C62 120.0(3) . .
C54 C59 C62 122.1(3) . .
C55 C60 H38 109.5 . .
C55 C60 H39 109.5 . .
H38 C60 H39 109.5 . .
C55 C60 H40 109.5 . .
H38 C60 H40 109.5 . .
H39 C60 H40 109.5 . .
C57 C61 H41 109.5 . .
C57 C61 H42 109.5 . .
H41 C61 H42 109.5 . .
C57 C61 H43 109.5 . .
H41 C61 H43 109.5 . .
H42 C61 H43 109.5 . .
C59 C62 H44 109.5 . .
C59 C62 H45 109.5 . .
H44 C62 H45 109.5 . .
C59 C62 H46 109.5 . .
H44 C62 H46 109.5 . .
H45 C62 H46 109.5 . .
C64 C63 C68 120.0 . .
C64 C63 C5 123.6(6) . .
C68 C63 C5 116.0(6) . .
C65 C64 C63 120.0 . .
C65 C64 C69 118.4(8) . .
C63 C64 C69 121.6(8) . .
C64 C65 C66 120.0 . .
C64 C65 H47 120.0 . .
C66 C65 H47 120.0 . .
C67 C66 C65 120.0 . .
C67 C66 C70 128.5(13) . .
C65 C66 C70 111.5(13) . .
C66 C67 C68 120.0 . .
C66 C67 H48 120.0 . .
C68 C67 H48 120.0 . .
C67 C68 C63 120.0 . .
C67 C68 C71 121.1(7) . .
C63 C68 C71 118.6(7) . .
C64 C69 H49 109.5 . .
C64 C69 H50 109.5 . .
H49 C69 H50 109.5 . .
C64 C69 H51 109.5 . .
H49 C69 H51 109.5 . .
H50 C69 H51 109.5 . .
C66 C70 H52 109.5 . .
C66 C70 H53 109.5 . .
H52 C70 H53 109.5 . .
C66 C70 H54 109.5 . .
H52 C70 H54 109.5 . .
H53 C70 H54 109.5 . .
C68 C71 H66 109.5 . .
C68 C71 H67 109.5 . .
H66 C71 H67 109.5 . .
C68 C71 H68 109.5 . .
H66 C71 H68 109.5 . .
H67 C71 H68 109.5 . .
C102 C101 C106 120.0 . .
C102 C101 C5 119.9(3) . .
C106 C101 C5 120.0(3) . .
C101 C102 C103 120.0 . .
C101 C102 C107 120.6(5) . .
C103 C102 C107 119.4(5) . .
C104 C103 C102 120.0 . .
C104 C103 H58 120.0 . .
C102 C103 H58 120.0 . .
C105 C104 C103 120.0 . .
C105 C104 C108 122.8(7) . .
C103 C104 C108 117.2(7) . .
C106 C105 C104 120.0 . .
C106 C105 H59 120.0 . .
C104 C105 H59 120.0 . .
C105 C106 C101 120.0 . .
C105 C106 C109 119.9(9) . .
C101 C106 C109 120.0(9) . .
C102 C107 H60 109.5 . .
C102 C107 H61 109.5 . .
H60 C107 H61 109.5 . .
C102 C107 H62 109.5 . .
H60 C107 H62 109.5 . .
H61 C107 H62 109.5 . .
C104 C108 H63 109.5 . .
C104 C108 H64 109.5 . .
H63 C108 H64 109.5 . .
C104 C108 H65 109.5 . .
H63 C108 H65 109.5 . .
H64 C108 H65 109.5 . .
C106 C109 H55 109.5 . .
C106 C109 H56 109.5 . .
H55 C109 H56 109.5 . .
C106 C109 H57 109.5 . .
H55 C109 H57 109.5 . .
H56 C109 H57 109.5 . .
C111 C110 C110 105.5(4) . 2_655
C111 C110 H69 110.6 . .
C110 C110 H69 110.6 2_655 .
C111 C110 H70 110.6 . .
C110 C110 H70 110.6 2_655 .
H69 C110 H70 108.8 . .
C110 C111 O6 106.2(6) . .
C110 C111 H71 110.5 . .
O6 C111 H71 110.5 . .
C110 C111 H72 110.5 . .
O6 C111 H72 110.5 . .
H71 C111 H72 108.7 . .
C111 O6 C111 107.1(8) 2_655 .
C114 C113 C113 137.0(15) . 7_565
C114 C113 H73 102.9 . .
C113 C113 H73 102.9 7_565 .
C114 C113 H74 102.9 . .
C113 C113 H74 102.9 7_565 .
H73 C113 H74 105.1 . .
C114 C115 H75 109.5 . .
C114 C115 H76 109.5 . .
H75 C115 H76 109.5 . .
C114 C115 H77 109.5 . .
H75 C115 H77 109.5 . .
H76 C115 H77 109.5 . .
C113 C114 C115 137.2(12) . .
C113 C114 H78 102.8 . .
C115 C114 H78 102.8 . .
C113 C114 H79 102.8 . .
C115 C114 H79 102.8 . .
H78 C114 H79 105.0 . .
C116 C117 C118 134(3) . .
C116 C117 C121 89(2) . 7
C118 C117 C121 47.7(12) . 7
C121 C118 C117 81.6(18) 7 .
C121 C118 C119 93.1(16) 7 .
C117 C118 C119 133(3) . .
C121 C118 C120 37.4(9) 7 7
C117 C118 C120 115.4(18) . 7
C119 C118 C120 58.8(12) . 7
C120 C119 C118 133(3) . .
C120 C119 C120 56.2(15) . 7
C118 C119 C120 78.9(15) . 7
C120 C119 C121 95.4(18) . 7
C118 C119 C121 41.9(10) . 7
C120 C119 C121 39.2(6) 7 7
C121 C120 C119 157.4(19) . .
C121 C120 C120 125.8(18) . 7
C119 C120 C120 76.8(16) . 7
C121 C120 C119 78.8(13) . 7
C119 C120 C119 123.8(15) . 7
C120 C120 C119 47.0(8) 7 7
C121 C120 C118 39.0(10) . 7
C119 C120 C118 161.9(17) . 7
C120 C120 C118 88.4(12) 7 7
C119 C120 C118 42.4(8) 7 7
C120 C121 C118 103.6(17) . 7
C120 C121 C117 146.4(19) . 7
C118 C121 C117 50.8(11) 7 7
C120 C121 C119 62.0(13) . 7
C118 C121 C119 45.1(9) 7 7
C117 C121 C119 85.8(14) 7 7
C123 C124 C125 146(2) . .
C124 C125 C126 140(3) . .
C125 C126 C127 140(4) . .
C126 C127 C128 136(3) . .
C127 C128 C128 126(2) . 2

loop_
_geom_bond_atom_site_label_1
_geom_bond_atom_site_label_2
_geom_bond_distance
_geom_bond_site_symmetry_2
Ni1 N3 1.915(2) .
Ni1 N2 1.922(2) .
Ni1 N1 1.924(2) .
Ni1 N4 1.925(2) .
N1 C1 1.350(3) .
N1 C4 1.395(3) .
N2 C9 1.377(3) .
N2 C6 1.379(3) .
N3 C14 1.362(3) .
N3 C11 1.379(3) .
N4 C19 1.360(3) .
N4 C16 1.382(3) .
P1 O1 1.482(2) .
P1 C20 1.788(2) .
P1 C22 1.793(3) .
P1 C27 1.793(3) .
S1 O3 1.423(2) .
S1 O2 1.433(2) .
S1 C24 1.776(3) .
S1 C21 1.783(2) .
S2 O4 1.438(3) .
S2 O5 1.443(3) .
S2 C26 1.772(3) .
S2 C29 1.777(3) .
C1 C20 1.390(3) .
C1 C2 1.442(3) .
C2 C3 1.363(4) .
C2 C21 1.443(3) .
C3 C4 1.435(3) .
C3 H1 0.9500 .
C4 C5 1.380(3) .
C5 C6 1.396(4) .
C5 C63 1.401(8) .
C5 C101 1.555(4) .
C6 C7 1.437(4) .
C7 C8 1.345(4) .
C7 H2 0.9500 .
C8 C9 1.434(4) .
C8 H3 0.9500 .
C9 C10 1.410(4) .
C10 C11 1.390(4) .
C10 C40 1.496(3) .
C11 C12 1.430(4) .
C12 C13 1.353(4) .
C12 H4 0.9500 .
C13 C14 1.441(4) .
C13 H5 0.9500 .
C14 C15 1.400(4) .
C15 C16 1.388(3) .
C15 C54 1.487(4) .
C16 C17 1.426(4) .
C17 C18 1.365(4) .
C17 H6 0.9500 .
C18 C26 1.439(4) .
C18 C19 1.443(4) .
C19 C20 1.395(3) .
C21 C22 1.341(4) .
C22 C23 1.477(3) .
C23 C24 1.333(4) .
C23 H7 0.9500 .
C24 C25 1.493(4) .
C25 H8 0.9800 .
C25 H9 0.9800 .
C25 H10 0.9800 .
C26 C27 1.342(4) .
C27 C28 1.482(4) .
C28 C29 1.319(4) .
C28 H11 0.9500 .
C29 C30 1.518(4) .
C30 H12 0.9800 .
C30 H13 0.9800 .
C30 H14 0.9800 .
C40 C45 1.376(4) .
C40 C41 1.409(4) .
C41 C42 1.374(4) .
C41 H15 0.9500 .
C42 C43 1.406(4) .
C42 C50 1.547(4) .
C43 C44 1.377(4) .
C43 H16 0.9500 .
C44 C45 1.410(4) .
C44 C46 1.541(4) .
C45 H17 0.9500 .
C46 C48 1.521(5) .
C46 C47 1.530(5) .
C46 C49 1.544(4) .
C47 H18 0.9800 .
C47 H19 0.9800 .
C47 H20 0.9800 .
C48 H21 0.9800 .
C48 H22 0.9800 .
C48 H23 0.9800 .
C49 H24 0.9800 .
C49 H25 0.9800 .
C49 H26 0.9800 .
C50 C53 1.521(5) .
C50 C52 1.523(4) .
C50 C51 1.526(5) .
C51 H27 0.9800 .
C51 H28 0.9800 .
C51 H29 0.9800 .
C52 H30 0.9800 .
C52 H31 0.9800 .
C52 H32 0.9800 .
C53 H33 0.9800 .
C53 H34 0.9800 .
C53 H35 0.9800 .
C54 C55 1.385(5) .
C54 C59 1.402(4) .
C55 C56 1.407(5) .
C55 C60 1.501(5) .
C56 C57 1.359(6) .
C56 H36 0.9500 .
C57 C58 1.372(6) .
C57 C61 1.514(5) .
C58 C59 1.399(4) .
C58 H37 0.9500 .
C59 C62 1.494(5) .
C60 H38 0.9800 .
C60 H39 0.9800 .
C60 H40 0.9800 .
C61 H41 0.9800 .
C61 H42 0.9800 .
C61 H43 0.9800 .
C62 H44 0.9800 .
C62 H45 0.9800 .
C62 H46 0.9800 .
C63 C64 1.3900 .
C63 C68 1.3900 .
C64 C65 1.3900 .
C64 C69 1.482(18) .
C65 C66 1.3900 .
C65 H47 0.9500 .
C66 C67 1.3900 .
C66 C70 1.496(15) .
C67 C68 1.3900 .
C67 H48 0.9500 .
C68 C71 1.654(19) .
C69 H49 0.9800 .
C69 H50 0.9800 .
C69 H51 0.9800 .
C70 H52 0.9800 .
C70 H53 0.9800 .
C70 H54 0.9800 .
C71 H66 0.9800 .
C71 H67 0.9800 .
C71 H68 0.9800 .
C101 C102 1.3900 .
C101 C106 1.3900 .
C102 C103 1.3900 .
C102 C107 1.469(10) .
C103 C104 1.3900 .
C103 H58 0.9500 .
C104 C105 1.3900 .
C104 C108 1.541(7) .
C105 C106 1.3900 .
C105 H59 0.9500 .
C106 C109 1.64(3) .
C107 H60 0.9800 .
C107 H61 0.9800 .
C107 H62 0.9800 .
C108 H63 0.9800 .
C108 H64 0.9800 .
C108 H65 0.9800 .
C109 H55 0.9800 .
C109 H56 0.9800 .
C109 H57 0.9800 .
C110 C111 1.411(8) .
C110 C110 1.474(12) 2_655
C110 H69 0.9900 .
C110 H70 0.9900 .
C111 O6 1.461(8) .
C111 H71 0.9900 .
C111 H72 0.9900 .
O6 C111 1.461(8) 2_655
C113 C114 1.288(14) .
C113 C113 1.40(2) 7_565
C113 H73 0.9900 .
C113 H74 0.9900 .
C115 C114 1.547(17) .
C115 H75 0.9800 .
C115 H76 0.9800 .
C115 H77 0.9800 .
C114 H78 0.9900 .
C114 H79 0.9900 .
C116 C117 1.31(2) .
C117 C118 1.32(2) .
C117 C121 1.69(3) 7
C118 C121 1.265(19) 7
C118 C119 1.341(18) .
C118 C120 1.95(2) 7
C119 C120 1.279(18) .
C119 C120 1.70(3) 7
C119 C121 1.89(3) 7
C120 C121 1.220(13) .
C120 C120 1.45(3) 7
C120 C119 1.70(3) 7
C120 C118 1.95(2) 7
C121 C118 1.265(19) 7
C121 C117 1.69(3) 7
C121 C119 1.89(3) 7
C123 C124 1.383(14) .
C124 C125 1.388(14) .
C125 C126 1.415(17) .
C126 C127 1.423(18) .
C127 C128 1.423(17) .
C128 C128 1.44(4) 2

loop_
_geom_torsion_atom_site_label_1
_geom_torsion_atom_site_label_2
_geom_torsion_atom_site_label_3
_geom_torsion_atom_site_label_4
_geom_torsion
_geom_torsion_site_symmetry_1
_geom_torsion_site_symmetry_4
C4 N1 C1 C20 -173.0(3) . .
Ni1 N1 C1 C20 3.9(4) . .
C4 N1 C1 C2 -0.9(3) . .
Ni1 N1 C1 C2 176.13(17) . .
N1 C1 C2 C3 0.0(3) . .
C20 C1 C2 C3 172.5(3) . .
N1 C1 C2 C21 -174.4(2) . .
C20 C1 C2 C21 -1.9(4) . .
C1 C2 C3 C4 0.8(3) . .
C21 C2 C3 C4 174.4(3) . .
C1 N1 C4 C5 -173.0(3) . .
Ni1 N1 C4 C5 10.0(4) . .
C1 N1 C4 C3 1.4(3) . .
Ni1 N1 C4 C3 -175.59(17) . .
C2 C3 C4 C5 173.1(3) . .
C2 C3 C4 N1 -1.4(3) . .
N1 C4 C5 C6 5.2(4) . .
C3 C4 C5 C6 -168.5(3) . .
N1 C4 C5 C63 -168.8(6) . .
C3 C4 C5 C63 17.5(7) . .
N1 C4 C5 C101 173.8(3) . .
C3 C4 C5 C101 0.1(5) . .
C9 N2 C6 C5 171.7(3) . .
Ni1 N2 C6 C5 -7.8(4) . .
C9 N2 C6 C7 -0.9(3) . .
Ni1 N2 C6 C7 179.58(19) . .
C4 C5 C6 N2 -6.4(4) . .
C63 C5 C6 N2 167.9(6) . .
C101 C5 C6 N2 -174.5(3) . .
C4 C5 C6 C7 165.4(3) . .
C63 C5 C6 C7 -20.3(6) . .
C101 C5 C6 C7 -2.8(5) . .
N2 C6 C7 C8 2.7(4) . .
C5 C6 C7 C8 -170.2(3) . .
C6 C7 C8 C9 -3.2(4) . .
C6 N2 C9 C10 175.1(3) . .
Ni1 N2 C9 C10 -5.4(4) . .
C6 N2 C9 C8 -1.1(3) . .
Ni1 N2 C9 C8 178.43(19) . .
C7 C8 C9 N2 2.8(4) . .
C7 C8 C9 C10 -173.4(3) . .
N2 C9 C10 C11 -9.2(4) . .
C8 C9 C10 C11 166.4(3) . .
N2 C9 C10 C40 175.0(3) . .
C8 C9 C10 C40 -9.4(4) . .
C14 N3 C11 C10 -168.9(3) . .
Ni1 N3 C11 C10 11.6(4) . .
C14 N3 C11 C12 1.2(3) . .
Ni1 N3 C11 C12 -178.26(19) . .
C9 C10 C11 N3 6.1(4) . .
C40 C10 C11 N3 -178.1(3) . .
C9 C10 C11 C12 -162.7(3) . .
C40 C10 C11 C12 13.1(4) . .
N3 C11 C12 C13 -2.5(3) . .
C10 C11 C12 C13 167.9(3) . .
C11 C12 C13 C14 2.6(3) . .
C11 N3 C14 C15 -175.0(3) . .
Ni1 N3 C14 C15 4.4(4) . .
C11 N3 C14 C13 0.5(3) . .
Ni1 N3 C14 C13 179.92(19) . .
C12 C13 C14 N3 -2.0(4) . .
C12 C13 C14 C15 173.7(3) . .
N3 C14 C15 C16 10.9(5) . .
C13 C14 C15 C16 -164.2(3) . .
N3 C14 C15 C54 -172.3(3) . .
C13 C14 C15 C54 12.6(4) . .
C19 N4 C16 C15 170.8(3) . .
Ni1 N4 C16 C15 -13.1(4) . .
C19 N4 C16 C17 -2.6(3) . .
Ni1 N4 C16 C17 173.5(2) . .
C14 C15 C16 N4 -6.3(4) . .
C54 C15 C16 N4 176.9(3) . .
C14 C15 C16 C17 166.3(3) . .
C54 C15 C16 C17 -10.5(4) . .
N4 C16 C17 C18 2.9(3) . .
C15 C16 C17 C18 -170.6(3) . .
C16 C17 C18 C26 -176.1(3) . .
C16 C17 C18 C19 -1.9(3) . .
C16 N4 C19 C20 172.3(3) . .
Ni1 N4 C19 C20 -3.9(4) . .
C16 N4 C19 C18 1.4(3) . .
Ni1 N4 C19 C18 -174.81(19) . .
C17 C18 C19 N4 0.4(3) . .
C26 C18 C19 N4 175.3(3) . .
C17 C18 C19 C20 -170.8(3) . .
C26 C18 C19 C20 4.1(4) . .
N1 C1 C20 C19 13.9(4) . .
C2 C1 C20 C19 -157.5(3) . .
N1 C1 C20 P1 -169.0(2) . .
C2 C1 C20 P1 19.6(4) . .
N4 C19 C20 C1 -13.9(4) . .
C18 C19 C20 C1 156.1(3) . .
N4 C19 C20 P1 169.0(2) . .
C18 C19 C20 P1 -21.1(4) . .
O1 P1 C20 C1 90.7(2) . .
C22 P1 C20 C1 -28.4(3) . .
C27 P1 C20 C1 -148.6(2) . .
O1 P1 C20 C19 -92.1(2) . .
C22 P1 C20 C19 148.7(2) . .
C27 P1 C20 C19 28.5(3) . .
C3 C2 C21 C22 -174.5(3) . .
C1 C2 C21 C22 -1.8(5) . .
C3 C2 C21 S1 9.1(4) . .
C1 C2 C21 S1 -178.2(2) . .
O3 S1 C21 C22 115.9(2) . .
O2 S1 C21 C22 -111.4(2) . .
C24 S1 C21 C22 1.9(2) . .
O3 S1 C21 C2 -67.1(3) . .
O2 S1 C21 C2 65.6(3) . .
C24 S1 C21 C2 178.9(2) . .
C2 C21 C22 C23 -178.9(3) . .
S1 C21 C22 C23 -2.1(3) . .
C2 C21 C22 P1 -12.6(4) . .
S1 C21 C22 P1 164.21(15) . .
O1 P1 C22 C21 -99.5(2) . .
C20 P1 C22 C21 24.4(3) . .
C27 P1 C22 C21 136.6(2) . .
O1 P1 C22 C23 65.0(3) . .
C20 P1 C22 C23 -171.1(3) . .
C27 P1 C22 C23 -58.9(3) . .
C21 C22 C23 C24 1.3(4) . .
P1 C22 C23 C24 -163.6(3) . .
C22 C23 C24 C25 178.5(4) . .
C22 C23 C24 S1 0.2(4) . .
O3 S1 C24 C23 -116.1(3) . .
O2 S1 C24 C23 110.5(3) . .
C21 S1 C24 C23 -1.2(3) . .
O3 S1 C24 C25 65.4(3) . .
O2 S1 C24 C25 -68.0(3) . .
C21 S1 C24 C25 -179.7(3) . .
C17 C18 C26 C27 174.1(3) . .
C19 C18 C26 C27 0.7(5) . .
C17 C18 C26 S2 -5.9(5) . .
C19 C18 C26 S2 -179.3(2) . .
O4 S2 C26 C27 -114.9(3) . .
O5 S2 C26 C27 112.8(3) . .
C29 S2 C26 C27 -0.6(3) . .
O4 S2 C26 C18 65.1(3) . .
O5 S2 C26 C18 -67.2(3) . .
C29 S2 C26 C18 179.4(3) . .
C18 C26 C27 C28 -179.4(3) . .
S2 C26 C27 C28 0.6(3) . .
C18 C26 C27 P1 12.3(5) . .
S2 C26 C27 P1 -167.70(16) . .
O1 P1 C27 C26 100.7(2) . .
C20 P1 C27 C26 -23.9(3) . .
C22 P1 C27 C26 -135.9(2) . .
O1 P1 C27 C28 -65.9(3) . .
C20 P1 C27 C28 169.5(3) . .
C22 P1 C27 C28 57.5(3) . .
C26 C27 C28 C29 -0.3(4) . .
P1 C27 C28 C29 166.8(3) . .
C27 C28 C29 C30 -178.5(4) . .
C27 C28 C29 S2 -0.2(4) . .
O4 S2 C29 C28 113.5(3) . .
O5 S2 C29 C28 -112.4(3) . .
C26 S2 C29 C28 0.5(3) . .
O4 S2 C29 C30 -67.9(4) . .
O5 S2 C29 C30 66.1(4) . .
C26 S2 C29 C30 179.1(3) . .
C11 C10 C40 C45 -117.2(3) . .
C9 C10 C40 C45 58.7(4) . .
C11 C10 C40 C41 60.6(4) . .
C9 C10 C40 C41 -123.6(3) . .
C45 C40 C41 C42 0.7(4) . .
C10 C40 C41 C42 -177.1(3) . .
C40 C41 C42 C43 -1.5(4) . .
C40 C41 C42 C50 178.6(3) . .
C41 C42 C43 C44 0.7(5) . .
C50 C42 C43 C44 -179.3(3) . .
C42 C43 C44 C45 0.8(5) . .
C42 C43 C44 C46 -179.5(3) . .
C41 C40 C45 C44 0.9(4) . .
C10 C40 C45 C44 178.6(3) . .
C43 C44 C45 C40 -1.7(4) . .
C46 C44 C45 C40 178.7(3) . .
C43 C44 C46 C48 121.5(3) . .
C45 C44 C46 C48 -58.8(4) . .
C43 C44 C46 C47 -118.3(3) . .
C45 C44 C46 C47 61.3(4) . .
C43 C44 C46 C49 1.0(5) . .
C45 C44 C46 C49 -179.4(3) . .
C41 C42 C50 C53 -2.5(4) . .
C43 C42 C50 C53 177.6(3) . .
C41 C42 C50 C52 -122.6(3) . .
C43 C42 C50 C52 57.5(4) . .
C41 C42 C50 C51 117.8(3) . .
C43 C42 C50 C51 -62.1(3) . .
C16 C15 C54 C55 77.2(4) . .
C14 C15 C54 C55 -99.6(3) . .
C16 C15 C54 C59 -103.5(3) . .
C14 C15 C54 C59 79.8(4) . .
C59 C54 C55 C56 0.3(5) . .
C15 C54 C55 C56 179.6(3) . .
C59 C54 C55 C60 178.3(4) . .
C15 C54 C55 C60 -2.4(5) . .
C54 C55 C56 C57 -1.2(6) . .
C60 C55 C56 C57 -179.3(4) . .
C55 C56 C57 C58 1.8(6) . .
C55 C56 C57 C61 -177.7(4) . .
C56 C57 C58 C59 -1.5(6) . .
C61 C57 C58 C59 178.0(3) . .
C57 C58 C59 C54 0.6(5) . .
C57 C58 C59 C62 -178.2(3) . .
C55 C54 C59 C58 0.0(4) . .
C15 C54 C59 C58 -179.4(3) . .
C55 C54 C59 C62 178.8(3) . .
C15 C54 C59 C62 -0.5(4) . .
C4 C5 C63 C64 83.4(9) . .
C6 C5 C63 C64 -90.9(9) . .
C4 C5 C63 C68 -90.0(6) . .
C6 C5 C63 C68 95.8(6) . .
C68 C63 C64 C65 0.0 . .
C5 C63 C64 C65 -173.1(11) . .
C68 C63 C64 C69 179.6(12) . .
C5 C63 C64 C69 6.6(13) . .
C63 C64 C65 C66 0.0 . .
C69 C64 C65 C66 -179.7(12) . .
C64 C65 C66 C67 0.0 . .
C64 C65 C66 C70 -179.2(12) . .
C65 C66 C67 C68 0.0 . .
C70 C66 C67 C68 179.0(14) . .
C66 C67 C68 C63 0.0 . .
C66 C67 C68 C71 -173.0(11) . .
C64 C63 C68 C67 0.0 . .
C5 C63 C68 C67 173.6(10) . .
C64 C63 C68 C71 173.2(11) . .
C5 C63 C68 C71 -13.2(8) . .
C4 C5 C101 C102 90.9(4) . .
C6 C5 C101 C102 -100.4(4) . .
C4 C5 C101 C106 -85.4(4) . .
C6 C5 C101 C106 83.2(4) . .
C106 C101 C102 C103 0.0 . .
C5 C101 C102 C103 -176.3(5) . .
C106 C101 C102 C107 -177.8(6) . .
C5 C101 C102 C107 5.9(6) . .
C101 C102 C103 C104 0.0 . .
C107 C102 C103 C104 177.8(6) . .
C102 C103 C104 C105 0.0 . .
C102 C103 C104 C108 179.9(6) . .
C103 C104 C105 C106 0.0 . .
C108 C104 C105 C106 -179.9(6) . .
C104 C105 C106 C101 0.0 . .
C104 C105 C106 C109 176.2(10) . .
C102 C101 C106 C105 0.0 . .
C5 C101 C106 C105 176.3(5) . .
C102 C101 C106 C109 -176.2(10) . .
C5 C101 C106 C109 0.2(10) . .
C110 C110 C111 O6 -25.3(10) 2_655 .
C110 C111 O6 C111 10.0(4) . 2_655
C113 C113 C114 C115 -179.4(17) 7_565 .
C116 C117 C118 C121 -24(4) . 7
C116 C117 C118 C119 -110(5) . .
C121 C117 C118 C119 -86(3) 7 .
C116 C117 C118 C120 -40(5) . 7
C121 C117 C118 C120 -16.3(15) 7 7
C121 C118 C119 C120 33(4) 7 .
C117 C118 C119 C120 114(4) . .
C120 C118 C119 C120 18(3) 7 .
C121 C118 C119 C120 15.6(15) 7 7
C117 C118 C119 C120 97(3) . 7
C117 C118 C119 C121 81(3) . 7
C120 C118 C119 C121 -15.6(15) 7 7
C118 C119 C120 C121 156(4) . .
C120 C119 C120 C121 177(6) 7 .
C121 C119 C120 C121 178(5) 7 .
C118 C119 C120 C120 -21(4) . 7
C121 C119 C120 C120 0.7(16) 7 7
C118 C119 C120 C119 -21(4) . 7
C120 C119 C120 C119 -0.002(2) 7 7
C121 C119 C120 C119 0.7(16) 7 7
C118 C119 C120 C118 -56(9) . 7
C120 C119 C120 C118 -35(6) 7 7
C121 C119 C120 C118 -35(7) 7 7
C119 C120 C121 C118 165(6) . 7
C120 C120 C121 C118 -19(3) 7 7
C119 C120 C121 C118 -17.7(17) 7 7
C119 C120 C121 C117 -160(5) . 7
C120 C120 C121 C117 17(5) 7 7
C119 C120 C121 C117 18(4) 7 7
C118 C120 C121 C117 36(3) 7 7
C119 C120 C121 C119 -178(5) . 7
C120 C120 C121 C119 -1(2) 7 7
C118 C120 C121 C119 17.7(17) 7 7
C123 C124 C125 C126 154(4) . .
C124 C125 C126 C127 137(5) . .
C125 C126 C127 C128 -135(5) . .
C126 C127 C128 C128 80(6) . 2
